data_4069190
loop_
_publ_author_name
'Yu, Xianghua'
'Chen, Shu-Jian'
'Wang, Xiaoping'
'Chen, Xue-Tai'
'Xue, Zi-Ling'

_publ_section_title
;
 Synthesis and Characterization of Group 4 Amide Chloride and Amide Imide
 Complexes
;
_journal_issue 15
_journal_name_full Organometallics
_journal_page_first 4269
_journal_paper_doi 10.1021/om900070k
_journal_volume 28
_journal_year 2009
_chemical_formula_moiety 'C14 H34 Cl3 N O2 Si2 Zr'
_chemical_formula_sum 'C14 H34 Cl3 N O2 Si2 Zr'
_chemical_formula_weight 502.17
_chemical_name_common 'Zirconium bis(trimethyl)silyl amide chloride'
_chemical_name_systematic
; 
Zirconium bis(trimethyl)silyl amide chloride
;
_space_group_IT_number 19
_symmetry_cell_setting orthorhombic
_symmetry_space_group_name_Hall 'P 2ac 2ab'
_symmetry_space_group_name_H-M 'P 21 21 21'
_atom_sites_solution_hydrogens geom
_atom_sites_solution_primary direct
_atom_sites_solution_secondary difmap
_audit_creation_method SHELXL-97
_cell_angle_alpha 90.00
_cell_angle_beta 90.00
_cell_angle_gamma 90.00
_cell_formula_units_Z 4
_cell_length_a 8.912(5)
_cell_length_b 13.396(8)
_cell_length_c 19.466(12)
_cell_measurement_temperature 173(2)
_cell_volume 2324(2)
_computing_cell_refinement 'SMART, Bruker (2000)'
_computing_data_collection 'SMART, Bruker (2000)'
_computing_data_reduction 'SHELXS-97 (Sheldrick, 1990)'
_computing_molecular_graphics 'SHELXL-97 (Sheldrick, 1997)'
_computing_publication_material 'SHELXTL, Bruker (2000)'
_computing_structure_refinement 'SHELXL-97 (Sheldrick, 1997)'
_computing_structure_solution 'SHELXS-97 (Sheldrick, 1990)'
_diffrn_ambient_temperature 173(2)
_diffrn_measured_fraction_theta_full 0.975
_diffrn_measured_fraction_theta_max 0.975
_diffrn_measurement_device_type 'CCD area detector'
_diffrn_measurement_method Multi-scan
_diffrn_radiation_monochromator graphite
_diffrn_radiation_source 'fine-focus sealed tube'
_diffrn_radiation_type MoK\a
_diffrn_radiation_wavelength 0.71073
_diffrn_reflns_av_R_equivalents 0.0671
_diffrn_reflns_av_sigmaI/netI 0.0562
_diffrn_reflns_limit_h_max 11
_diffrn_reflns_limit_h_min -11
_diffrn_reflns_limit_k_max 17
_diffrn_reflns_limit_k_min -17
_diffrn_reflns_limit_l_max 24
_diffrn_reflns_limit_l_min -24
_diffrn_reflns_number 24431
_diffrn_reflns_theta_full 28.27
_diffrn_reflns_theta_max 28.27
_diffrn_reflns_theta_min 2.51
_exptl_absorpt_coefficient_mu 0.928
_exptl_absorpt_correction_T_max 0.9464
_exptl_absorpt_correction_T_min 0.8012
_exptl_absorpt_correction_type multi-scan
_exptl_absorpt_process_details 'SADABS, Bruker (2000)'
_exptl_crystal_colour colorless
_exptl_crystal_density_diffrn 1.435
_exptl_crystal_density_method 'not measured'
_exptl_crystal_description needle
_exptl_crystal_F_000 1040
_exptl_crystal_size_max 0.25
_exptl_crystal_size_mid 0.18
_exptl_crystal_size_min 0.06
_refine_diff_density_max 0.772
_refine_diff_density_min -0.590
_refine_diff_density_rms 0.086
_refine_ls_abs_structure_details 'Flack H D (1983), Acta Cryst. A39, 876-881'
_refine_ls_abs_structure_Flack -0.04(5)
_refine_ls_extinction_method none
_refine_ls_goodness_of_fit_ref 0.844
_refine_ls_hydrogen_treatment mixed
_refine_ls_matrix_type full
_refine_ls_number_parameters 214
_refine_ls_number_reflns 5514
_refine_ls_number_restraints 0
_refine_ls_restrained_S_all 0.844
_refine_ls_R_factor_all 0.0427
_refine_ls_R_factor_gt 0.0354
_refine_ls_shift/su_max 0.682
_refine_ls_shift/su_mean 0.042
_refine_ls_structure_factor_coef Fsqd
_refine_ls_weighting_details 'calc w=1/[\s^2^(Fo^2^)+(0.0654P)^2^+2.3713P] where P=(Fo^2^+2Fc^2^)/3'
_refine_ls_weighting_scheme calc
_refine_ls_wR_factor_gt 0.0881
_refine_ls_wR_factor_ref 0.0965
_reflns_number_gt 4997
_reflns_number_total 5514
_reflns_threshold_expression >2sigma(I)
_cod_data_source_file om900070k_si_010.cif
_cod_data_source_block 7
_cod_depositor_comments
;
The following automatic conversions were performed:

'_symmetry_cell_setting' value 'Orthorhombic' changed to
'orthorhombic' according to
/home/saulius/struct/CIF-dictionaries/cif_core.dic dictionary named
'cif_core.dic' version 2.4.2 from 2011-04-26.

Automatic conversion script
Id: cif_fix_values 1715 2011-07-08 13:25:40Z adriana 
;
_cod_original_sg_symbol_H-M P2(1)2(1)2(1)
_cod_database_code 4069190

loop_
_symmetry_equiv_pos_as_xyz
'x, y, z'
'-x+1/2, -y, z+1/2'
'-x, y+1/2, -z+1/2'
'x+1/2, -y+1/2, -z'

loop_
_atom_site_label
_atom_site_type_symbol
_atom_site_fract_x
_atom_site_fract_y
_atom_site_fract_z
_atom_site_U_iso_or_equiv
_atom_site_adp_type
_atom_site_occupancy
_atom_site_symmetry_multiplicity
_atom_site_calc_flag
_atom_site_refinement_flags
C1 C -0.0538(4) 0.5766(3) 0.1482(2) 0.0345(8) Uani 1 1 d .
H1A H -0.0081 0.5619 0.1929 0.052 Uiso 1 1 calc R
H1B H -0.1615 0.5621 0.1502 0.052 Uiso 1 1 calc R
H1C H -0.0389 0.6473 0.1371 0.052 Uiso 1 1 calc R
C2 C -0.0165(5) 0.3668(3) 0.1018(2) 0.0375(9) Uani 1 1 d .
H2A H 0.0282 0.3212 0.0681 0.056 Uiso 1 1 calc R
H2B H -0.1260 0.3600 0.1007 0.056 Uiso 1 1 calc R
H2C H 0.0206 0.3501 0.1478 0.056 Uiso 1 1 calc R
C3 C -0.0643(5) 0.5406(4) 0.0010(2) 0.0406(10) Uani 1 1 d .
H3A H -0.0331 0.6089 -0.0101 0.061 Uiso 1 1 calc R
H3B H -0.1728 0.5391 0.0090 0.061 Uiso 1 1 calc R
H3C H -0.0393 0.4963 -0.0374 0.061 Uiso 1 1 calc R
C4 C 0.2865(6) 0.5793(4) -0.0731(2) 0.0435(11) Uani 1 1 d .
H4A H 0.1811 0.5897 -0.0855 0.065 Uiso 1 1 calc R
H4B H 0.3449 0.5651 -0.1146 0.065 Uiso 1 1 calc R
H4C H 0.3257 0.6397 -0.0510 0.065 Uiso 1 1 calc R
C5 C 0.1977(6) 0.3601(4) -0.0467(2) 0.0463(11) Uani 1 1 d .
H5A H 0.2215 0.3010 -0.0191 0.069 Uiso 1 1 calc R
H5B H 0.2277 0.3486 -0.0945 0.069 Uiso 1 1 calc R
H5C H 0.0895 0.3730 -0.0447 0.069 Uiso 1 1 calc R
C6 C 0.4985(5) 0.4231(3) -0.0141(2) 0.0380(10) Uani 1 1 d .
H6A H 0.5667 0.4749 0.0029 0.057 Uiso 1 1 calc R
H6B H 0.5255 0.4057 -0.0614 0.057 Uiso 1 1 calc R
H6C H 0.5066 0.3638 0.0151 0.057 Uiso 1 1 calc R
C7 C 0.2076(4) 0.7505(3) 0.22496(19) 0.0290(8) Uani 1 1 d .
H7A H 0.2957 0.7607 0.2551 0.035 Uiso 1 1 calc R
H7B H 0.1344 0.7073 0.2490 0.035 Uiso 1 1 calc R
C8 C 0.1367(5) 0.8500(3) 0.2062(2) 0.0397(10) Uani 1 1 d .
H8A H 0.1638 0.9023 0.2399 0.048 Uiso 1 1 calc R
H8B H 0.0260 0.8445 0.2039 0.048 Uiso 1 1 calc R
C9 C 0.2032(6) 0.8735(3) 0.1349(2) 0.0420(10) Uani 1 1 d .
H9A H 0.1363 0.9181 0.1083 0.050 Uiso 1 1 calc R
H9B H 0.3033 0.9049 0.1390 0.050 Uiso 1 1 calc R
C10 C 0.2138(5) 0.7725(3) 0.10240(19) 0.0287(8) Uani 1 1 d .
H10A H 0.1166 0.7531 0.0817 0.034 Uiso 1 1 calc R
H10B H 0.2920 0.7716 0.0663 0.034 Uiso 1 1 calc R
C11 C 0.5751(6) 0.5925(4) 0.2929(2) 0.0476(12) Uani 1 1 d .
H11A H 0.6314 0.5304 0.2832 0.057 Uiso 1 1 calc R
H11B H 0.4850 0.5754 0.3202 0.057 Uiso 1 1 calc R
C12 C 0.6680(9) 0.6618(6) 0.3299(3) 0.108(3) Uani 1 1 d .
H12A H 0.7516 0.6259 0.3525 0.130 Uiso 1 1 calc R
H12B H 0.6083 0.6959 0.3658 0.130 Uiso 1 1 calc R
C13 C 0.7271(5) 0.7349(3) 0.2813(2) 0.0415(10) Uani 1 1 d .
H13A H 0.7310 0.8021 0.3023 0.050 Uiso 1 1 calc R
H13B H 0.8294 0.7160 0.2662 0.050 Uiso 1 1 calc R
C14 C 0.6204(5) 0.7335(3) 0.2219(2) 0.0329(8) Uani 1 1 d .
H14A H 0.5540 0.7927 0.2232 0.039 Uiso 1 1 calc R
H14B H 0.6761 0.7337 0.1779 0.039 Uiso 1 1 calc R
Cl1 Cl 0.24194(11) 0.50314(8) 0.24602(5) 0.0321(2) Uani 1 1 d .
Cl2 Cl 0.55798(10) 0.42478(7) 0.15673(5) 0.0326(2) Uani 1 1 d .
Cl3 Cl 0.54000(10) 0.65630(7) 0.06511(5) 0.02799(19) Uani 1 1 d .
N1 N 0.2350(3) 0.5083(2) 0.07069(15) 0.0210(6) Uani 1 1 d .
O1 O 0.2536(3) 0.70489(18) 0.15886(12) 0.0247(5) Uani 1 1 d .
O2 O 0.5315(3) 0.64116(19) 0.22874(13) 0.0282(6) Uani 1 1 d .
Si1 Si 0.03624(11) 0.49743(7) 0.08036(5) 0.0244(2) Uani 1 1 d .
Si2 Si 0.30157(12) 0.47073(8) -0.01189(5) 0.0283(2) Uani 1 1 d .
Zr1 Zr 0.37901(3) 0.56054(2) 0.144097(16) 0.01929(8) Uani 1 1 d .

loop_
_atom_site_aniso_label
_atom_site_aniso_U_11
_atom_site_aniso_U_22
_atom_site_aniso_U_33
_atom_site_aniso_U_23
_atom_site_aniso_U_13
_atom_site_aniso_U_12
C1 0.0275(17) 0.035(2) 0.041(2) -0.0058(18) 0.0044(17) -0.0016(15)
C2 0.031(2) 0.031(2) 0.050(3) 0.0018(19) 0.0045(18) -0.0019(16)
C3 0.0280(18) 0.053(3) 0.040(2) 0.007(2) -0.0085(17) 0.0040(18)
C4 0.051(2) 0.055(3) 0.0240(18) 0.0058(19) 0.0015(18) 0.001(2)
C5 0.046(2) 0.048(3) 0.044(3) -0.024(2) -0.001(2) -0.001(2)
C6 0.037(2) 0.038(2) 0.040(2) -0.0070(19) 0.0117(17) 0.0019(17)
C7 0.0369(19) 0.0300(19) 0.0201(16) -0.0075(15) 0.0023(15) 0.0041(16)
C8 0.051(2) 0.030(2) 0.038(2) -0.0009(17) 0.012(2) 0.010(2)
C9 0.060(3) 0.0265(19) 0.040(2) 0.0015(18) 0.011(2) 0.0057(19)
C10 0.039(2) 0.0224(17) 0.0245(18) 0.0063(14) -0.0024(15) 0.0038(15)
C11 0.068(3) 0.043(2) 0.033(2) 0.0123(19) -0.024(2) -0.010(2)
C12 0.128(6) 0.127(6) 0.069(4) 0.056(4) -0.066(4) -0.085(5)
C13 0.039(2) 0.039(2) 0.047(3) -0.006(2) -0.0106(19) -0.0057(19)
C14 0.0386(19) 0.0252(17) 0.0349(19) -0.0023(15) -0.0031(18) -0.0091(18)
Cl1 0.0375(5) 0.0349(5) 0.0239(4) 0.0084(4) 0.0039(4) -0.0070(4)
Cl2 0.0308(4) 0.0261(4) 0.0409(5) 0.0059(4) -0.0037(4) 0.0054(3)
Cl3 0.0307(4) 0.0279(4) 0.0254(4) 0.0031(3) 0.0044(4) -0.0057(4)
N1 0.0204(13) 0.0199(14) 0.0226(13) -0.0029(12) 0.0006(11) -0.0028(11)
O1 0.0322(13) 0.0227(12) 0.0191(12) 0.0002(9) 0.0011(10) 0.0011(10)
O2 0.0354(14) 0.0263(13) 0.0229(12) 0.0064(10) -0.0085(11) -0.0057(11)
Si1 0.0225(5) 0.0244(5) 0.0263(5) -0.0014(4) -0.0029(4) -0.0005(4)
Si2 0.0316(5) 0.0300(5) 0.0233(5) -0.0063(4) 0.0019(4) -0.0001(4)
Zr1 0.02187(14) 0.01791(14) 0.01807(14) 0.00221(12) -0.00110(12) -0.00144(12)

loop_
_atom_type_symbol
_atom_type_description
_atom_type_scat_dispersion_real
_atom_type_scat_dispersion_imag
_atom_type_scat_source
C C 0.0033 0.0016 'International Tables Vol C Tables 4.2.6.8 and 6.1.1.4'
H H 0.0000 0.0000 'International Tables Vol C Tables 4.2.6.8 and 6.1.1.4'
N N 0.0061 0.0033 'International Tables Vol C Tables 4.2.6.8 and 6.1.1.4'
Si Si 0.0817 0.0704 'International Tables Vol C Tables 4.2.6.8 and 6.1.1.4'
Zr Zr -2.9673 0.5597 'International Tables Vol C Tables 4.2.6.8 and 6.1.1.4'
Cl Cl 0.1484 0.1585 'International Tables Vol C Tables 4.2.6.8 and 6.1.1.4'
O O 0.0106 0.0060 'International Tables Vol C Tables 4.2.6.8 and 6.1.1.4'

loop_
_geom_angle_atom_site_label_1
_geom_angle_atom_site_label_2
_geom_angle_atom_site_label_3
_geom_angle
O1 C7 C8 105.5(3)
C7 C8 C9 103.6(3)
C10 C9 C8 102.7(3)
O1 C10 C9 104.9(3)
O2 C11 C12 107.1(4)
C11 C12 C13 108.4(5)
C14 C13 C12 105.3(4)
O2 C14 C13 106.4(3)
Si2 N1 Si1 113.63(16)
Si2 N1 Zr1 121.16(15)
Si1 N1 Zr1 125.20(16)
C10 O1 C7 109.2(3)
C10 O1 Zr1 123.7(2)
C7 O1 Zr1 127.0(2)
C11 O2 C14 107.9(3)
C11 O2 Zr1 122.6(2)
C14 O2 Zr1 128.4(2)
N1 Si1 C2 110.52(17)
N1 Si1 C3 111.18(18)
C2 Si1 C3 110.7(2)
N1 Si1 C1 116.89(16)
C2 Si1 C1 105.46(19)
C3 Si1 C1 101.6(2)
N1 Si2 C6 115.38(17)
N1 Si2 C5 112.60(19)
C6 Si2 C5 100.7(2)
N1 Si2 C4 109.12(18)
C6 Si2 C4 108.4(2)
C5 Si2 C4 110.3(2)
N1 Zr1 O1 94.11(11)
N1 Zr1 O2 172.85(11)
O1 Zr1 O2 78.84(10)
N1 Zr1 Cl2 103.09(9)
O1 Zr1 Cl2 162.74(7)
O2 Zr1 Cl2 83.99(8)
N1 Zr1 Cl1 98.36(9)
O1 Zr1 Cl1 85.34(7)
O2 Zr1 Cl1 82.38(8)
Cl2 Zr1 Cl1 90.59(5)
N1 Zr1 Cl3 96.17(9)
O1 Zr1 Cl3 85.50(7)
O2 Zr1 Cl3 82.19(8)
Cl2 Zr1 Cl3 94.05(5)
Cl1 Zr1 Cl3 163.32(3)

loop_
_geom_bond_atom_site_label_1
_geom_bond_atom_site_label_2
_geom_bond_distance
C1 Si1 1.875(4)
C2 Si1 1.860(4)
C3 Si1 1.877(4)
C4 Si2 1.885(5)
C5 Si2 1.874(5)
C6 Si2 1.867(4)
C7 O1 1.482(4)
C7 C8 1.520(6)
C8 C9 1.541(6)
C9 C10 1.497(5)
C10 O1 1.467(4)
C11 O2 1.461(5)
C11 C12 1.438(7)
C12 C13 1.460(8)
C13 C14 1.497(6)
C14 O2 1.475(4)
Cl1 Zr1 2.4535(14)
Cl2 Zr1 2.4314(14)
Cl3 Zr1 2.4632(13)
N1 Si2 1.786(3)
N1 Si1 1.788(3)
N1 Zr1 2.044(3)
O1 Zr1 2.252(3)
O2 Zr1 2.393(3)
